data_7213659
loop_
_publ_author_name
'Raja, Duraisamy Senthil'
'Luo, Jheng-Hong'
'Yeh, Chun-Ting'
'Jiang, Yue-Chun'
'Hsu, Kuei-Fang'
'Lin, Chia-Her'

_publ_section_title
;
 Novel alkali and alkaline earth metal coordination polymers based on
 1,4-naphthalenedicarboxylic acid: synthesis, structural characterization
 and properties
;
_journal_issue 10
_journal_name_full CrystEngComm
_journal_page_first 1985
_journal_paper_doi 10.1039/c3ce42208a
_journal_volume 16
_journal_year 2014
_chemical_formula_sum 'C12 H11 Li O6'
_chemical_formula_weight 258.15
_chemical_name_systematic
; 
 ? 
;
_space_group_IT_number 14
_symmetry_cell_setting monoclinic
_symmetry_space_group_name_Hall '-P 2ybc'
_symmetry_space_group_name_H-M 'P 1 21/c 1'
_atom_sites_solution_hydrogens geom
_atom_sites_solution_primary direct
_atom_sites_solution_secondary difmap
_audit_creation_method SHELXL-97
_cell_angle_alpha 90.00
_cell_angle_beta 111.190(3)
_cell_angle_gamma 90.00
_cell_formula_units_Z 4
_cell_length_a 8.0959(4)
_cell_length_b 18.7760(10)
_cell_length_c 7.9719(4)
_cell_measurement_reflns_used 5406
_cell_measurement_temperature 296(2)
_cell_measurement_theta_max 28.3300
_cell_measurement_theta_min 2.6983
_cell_volume 1129.86(10)
_computing_cell_refinement 'SAINT V7.68A (Bruker AXS, 2009)'
_computing_data_collection 'APEX2 (Bruker AXS, 2010)'
_computing_data_reduction 'SAINT V7.68A (Bruker AXS, 2009)'
_computing_molecular_graphics 'SHELXTL (Sheldrick, 2008)'
_computing_publication_material SHELXTL
_computing_structure_refinement 'SHELXL-97 (Sheldrick, 2008)'
_computing_structure_solution 'SHELXS-97 (Sheldrick, 2008)'
_diffrn_ambient_temperature 296(2)
_diffrn_detector_area_resol_mean 8.3333
_diffrn_measured_fraction_theta_full 0.998
_diffrn_measured_fraction_theta_max 0.998
_diffrn_measurement_device_type 'Bruker APEX-II CCD'
_diffrn_measurement_method '\f and \w scans'
_diffrn_radiation_monochromator graphite
_diffrn_radiation_source 'fine-focus sealed tube'
_diffrn_radiation_type MoK\a
_diffrn_radiation_wavelength 0.71073
_diffrn_reflns_av_R_equivalents 0.0320
_diffrn_reflns_av_sigmaI/netI 0.0274
_diffrn_reflns_limit_h_max 6
_diffrn_reflns_limit_h_min -10
_diffrn_reflns_limit_k_max 21
_diffrn_reflns_limit_k_min -25
_diffrn_reflns_limit_l_max 10
_diffrn_reflns_limit_l_min -10
_diffrn_reflns_number 10739
_diffrn_reflns_theta_full 28.36
_diffrn_reflns_theta_max 28.36
_diffrn_reflns_theta_min 2.17
_exptl_absorpt_coefficient_mu 0.121
_exptl_absorpt_correction_T_max 0.9762
_exptl_absorpt_correction_T_min 0.9762
_exptl_absorpt_correction_type multi-scan
_exptl_absorpt_process_details 'SADABS V 2008/1 (Bruker AXS)'
_exptl_crystal_colour colourless
_exptl_crystal_density_diffrn 1.518
_exptl_crystal_density_method 'not measured'
_exptl_crystal_description lamellar
_exptl_crystal_F_000 536
_exptl_crystal_size_max 0.20
_exptl_crystal_size_mid 0.20
_exptl_crystal_size_min 0.20
_refine_diff_density_max 0.262
_refine_diff_density_min -0.343
_refine_diff_density_rms 0.060
_refine_ls_extinction_method none
_refine_ls_goodness_of_fit_ref 1.042
_refine_ls_hydrogen_treatment constr
_refine_ls_matrix_type full
_refine_ls_number_parameters 172
_refine_ls_number_reflns 2814
_refine_ls_number_restraints 0
_refine_ls_restrained_S_all 1.042
_refine_ls_R_factor_all 0.0533
_refine_ls_R_factor_gt 0.0418
_refine_ls_shift/su_max 0.001
_refine_ls_shift/su_mean 0.000
_refine_ls_structure_factor_coef Fsqd
_refine_ls_weighting_details 'calc w=1/[\s^2^(Fo^2^)+(0.0711P)^2^+0.2167P] where P=(Fo^2^+2Fc^2^)/3'
_refine_ls_weighting_scheme calc
_refine_ls_wR_factor_gt 0.1164
_refine_ls_wR_factor_ref 0.1267
_reflns_number_gt 2221
_reflns_number_total 2814
_reflns_threshold_expression >2sigma(I)
_cod_data_source_file c3ce42208a.txt
_cod_data_source_block 1
_cod_database_code 7213659

loop_
_symmetry_equiv_pos_as_xyz
'x, y, z'
'-x, y+1/2, -z+1/2'
'-x, -y, -z'
'x, -y-1/2, z-1/2'

loop_
_atom_site_label
_atom_site_type_symbol
_atom_site_fract_x
_atom_site_fract_y
_atom_site_fract_z
_atom_site_U_iso_or_equiv
_atom_site_adp_type
_atom_site_occupancy
_atom_site_symmetry_multiplicity
_atom_site_calc_flag
_atom_site_refinement_flags
Li1 Li 0.2703(3) 1.02603(12) 0.6961(4) 0.0340(5) Uani 1 1 d .
O1 O 0.25966(13) 0.91866(4) 0.68533(15) 0.0339(3) Uani 1 1 d .
O1W O 0.14683(15) 1.05386(6) 0.45334(15) 0.0426(3) Uani 1 1 d .
H1WA H 0.1591 1.0281 0.3617 0.064 Uiso 1 1 d .
H1WB H 0.0513 1.0757 0.4073 0.064 Uiso 1 1 d .
O2 O 0.54715(13) 0.90021(5) 0.76303(18) 0.0477(3) Uani 1 1 d .
H2 H 0.5484 0.9439 0.7651 0.057 Uiso 1 1 calc R
O2W O 0.16200(15) 1.05894(7) 0.85632(15) 0.0465(3) Uani 1 1 d .
H2WA H 0.0524 1.0615 0.8409 0.070 Uiso 1 1 d .
H2WB H 0.2184 1.0703 0.9627 0.070 Uiso 1 1 d .
O3 O 0.19560(14) 0.54056(5) 0.70364(17) 0.0422(3) Uani 1 1 d .
O4 O 0.47541(14) 0.53513(5) 0.73056(16) 0.0400(3) Uani 1 1 d .
C1 C 0.20416(15) 0.68915(6) 0.56741(16) 0.0219(3) Uani 1 1 d .
C2 C 0.21539(16) 0.76540(6) 0.56973(16) 0.0217(3) Uani 1 1 d .
C3 C 0.07863(17) 0.80402(6) 0.43851(18) 0.0271(3) Uani 1 1 d .
H3A H 0.0860 0.8534 0.4354 0.033 Uiso 1 1 calc R
C4 C -0.06306(18) 0.77043(7) 0.31710(19) 0.0318(3) Uani 1 1 d .
H4A H -0.1527 0.7970 0.2344 0.038 Uiso 1 1 calc R
C5 C -0.07474(18) 0.69597(7) 0.31597(19) 0.0317(3) Uani 1 1 d .
H5A H -0.1724 0.6733 0.2330 0.038 Uiso 1 1 calc R
C6 C 0.05635(17) 0.65665(7) 0.43595(18) 0.0273(3) Uani 1 1 d .
H6A H 0.0484 0.6072 0.4313 0.033 Uiso 1 1 calc R
C7 C 0.34402(16) 0.64936(6) 0.69345(17) 0.0239(3) Uani 1 1 d .
C8 C 0.48945(17) 0.68339(6) 0.81066(19) 0.0283(3) Uani 1 1 d .
H8A H 0.5821 0.6567 0.8891 0.034 Uiso 1 1 calc R
C9 C 0.50063(18) 0.75815(6) 0.81410(19) 0.0285(3) Uani 1 1 d .
H9A H 0.6000 0.7804 0.8954 0.034 Uiso 1 1 calc R
C10 C 0.36632(16) 0.79853(6) 0.69871(17) 0.0239(3) Uani 1 1 d .
C11 C 0.38346(17) 0.87767(6) 0.71377(18) 0.0262(3) Uani 1 1 d .
C12 C 0.33534(17) 0.56946(6) 0.70911(18) 0.0270(3) Uani 1 1 d .

loop_
_atom_site_aniso_label
_atom_site_aniso_U_11
_atom_site_aniso_U_22
_atom_site_aniso_U_33
_atom_site_aniso_U_23
_atom_site_aniso_U_13
_atom_site_aniso_U_12
Li1 0.0312(12) 0.0236(10) 0.0484(14) -0.0008(10) 0.0158(10) 0.0022(9)
O1 0.0279(5) 0.0153(4) 0.0574(7) -0.0019(4) 0.0140(4) 0.0011(4)
O1W 0.0471(7) 0.0370(6) 0.0426(6) 0.0019(4) 0.0149(5) 0.0123(5)
O2 0.0276(5) 0.0155(4) 0.0950(10) -0.0018(5) 0.0161(6) -0.0023(4)
O2W 0.0369(6) 0.0597(7) 0.0424(6) -0.0053(5) 0.0139(5) 0.0109(5)
O3 0.0324(6) 0.0231(5) 0.0736(8) 0.0124(5) 0.0220(5) -0.0012(4)
O4 0.0287(5) 0.0152(4) 0.0735(8) 0.0011(4) 0.0151(5) 0.0043(4)
C1 0.0237(6) 0.0153(5) 0.0307(6) -0.0002(4) 0.0146(5) -0.0002(4)
C2 0.0232(6) 0.0159(5) 0.0286(6) 0.0005(4) 0.0125(5) 0.0008(4)
C3 0.0299(7) 0.0178(5) 0.0347(7) 0.0034(5) 0.0130(5) 0.0039(5)
C4 0.0283(7) 0.0298(7) 0.0341(7) 0.0039(5) 0.0075(6) 0.0052(5)
C5 0.0271(7) 0.0304(7) 0.0350(7) -0.0042(5) 0.0083(5) -0.0042(5)
C6 0.0298(7) 0.0196(6) 0.0345(7) -0.0025(5) 0.0140(6) -0.0036(5)
C7 0.0253(6) 0.0145(5) 0.0348(7) 0.0018(4) 0.0144(5) 0.0018(4)
C8 0.0258(6) 0.0179(6) 0.0383(7) 0.0032(5) 0.0081(5) 0.0038(5)
C9 0.0253(6) 0.0193(6) 0.0380(7) -0.0014(5) 0.0080(5) -0.0012(5)
C10 0.0252(6) 0.0140(5) 0.0346(7) 0.0002(4) 0.0133(5) -0.0001(4)
C11 0.0268(6) 0.0166(5) 0.0357(7) -0.0002(5) 0.0120(5) -0.0012(5)
C12 0.0266(6) 0.0156(6) 0.0375(7) 0.0020(5) 0.0102(5) 0.0013(4)

loop_
_atom_type_symbol
_atom_type_description
_atom_type_scat_dispersion_real
_atom_type_scat_dispersion_imag
_atom_type_scat_source
C C 0.0033 0.0016 'International Tables Vol C Tables 4.2.6.8 and 6.1.1.4'
H H 0.0000 0.0000 'International Tables Vol C Tables 4.2.6.8 and 6.1.1.4'
Li Li -0.0003 0.0001 'International Tables Vol C Tables 4.2.6.8 and 6.1.1.4'
O O 0.0106 0.0060 'International Tables Vol C Tables 4.2.6.8 and 6.1.1.4'

loop_
_geom_angle_atom_site_label_1
_geom_angle_atom_site_label_2
_geom_angle_atom_site_label_3
_geom_angle
_geom_angle_site_symmetry_1
_geom_angle_site_symmetry_3
O2W Li1 O1W 113.28(13) . .
O2W Li1 O4 117.96(14) . 2_656
O1W Li1 O4 113.17(14) . 2_656
O2W Li1 O1 109.37(13) . .
O1W Li1 O1 103.43(12) . .
O4 Li1 O1 97.20(11) 2_656 .
C11 O1 Li1 127.13(11) . .
Li1 O1W H1WA 120.0 . .
Li1 O1W H1WB 130.2 . .
H1WA O1W H1WB 105.1 . .
C11 O2 H2 109.5 . .
Li1 O2W H2WA 129.2 . .
Li1 O2W H2WB 123.6 . .
H2WA O2W H2WB 107.0 . .
C12 O4 Li1 153.25(11) . 2_646
C6 C1 C7 122.76(11) . .
C6 C1 C2 118.26(11) . .
C7 C1 C2 118.95(11) . .
C3 C2 C10 123.15(11) . .
C3 C2 C1 118.18(11) . .
C10 C2 C1 118.62(10) . .
C4 C3 C2 121.41(11) . .
C4 C3 H3A 119.3 . .
C2 C3 H3A 119.3 . .
C3 C4 C5 120.34(12) . .
C3 C4 H4A 119.8 . .
C5 C4 H4A 119.8 . .
C6 C5 C4 120.21(12) . .
C6 C5 H5A 119.9 . .
C4 C5 H5A 119.9 . .
C5 C6 C1 121.54(12) . .
C5 C6 H6A 119.2 . .
C1 C6 H6A 119.2 . .
C8 C7 C1 120.36(11) . .
C8 C7 C12 117.52(11) . .
C1 C7 C12 122.07(11) . .
C7 C8 C9 120.85(11) . .
C7 C8 H8A 119.6 . .
C9 C8 H8A 119.6 . .
C10 C9 C8 120.60(12) . .
C10 C9 H9A 119.7 . .
C8 C9 H9A 119.7 . .
C9 C10 C2 120.53(11) . .
C9 C10 C11 117.92(11) . .
C2 C10 C11 121.54(11) . .
O1 C11 O2 121.82(11) . .
O1 C11 C10 124.57(11) . .
O2 C11 C10 113.61(11) . .
O3 C12 O4 123.01(11) . .
O3 C12 C7 120.06(11) . .
O4 C12 C7 116.93(11) . .

loop_
_geom_bond_atom_site_label_1
_geom_bond_atom_site_label_2
_geom_bond_distance
_geom_bond_site_symmetry_2
Li1 O2W 1.895(3) .
Li1 O1W 1.903(3) .
Li1 O4 1.934(3) 2_656
Li1 O1 2.018(2) .
O1 C11 1.2182(16) .
O1W H1WA 0.9110 .
O1W H1WB 0.8342 .
O2 C11 1.3089(16) .
O2 H2 0.8200 .
O2W H2WA 0.8520 .
O2W H2WB 0.8326 .
O3 C12 1.2413(16) .
O4 C12 1.2612(16) .
O4 Li1 1.934(3) 2_646
C1 C6 1.4129(17) .
C1 C7 1.4238(17) .
C1 C2 1.4343(15) .
C2 C3 1.4173(17) .
C2 C10 1.4244(17) .
C3 C4 1.3593(19) .
C3 H3A 0.9300 .
C4 C5 1.4011(19) .
C4 H4A 0.9300 .
C5 C6 1.3611(19) .
C5 H5A 0.9300 .
C6 H6A 0.9300 .
C7 C8 1.3683(18) .
C7 C12 1.5091(16) .
C8 C9 1.4062(17) .
C8 H8A 0.9300 .
C9 C10 1.3713(18) .
C9 H9A 0.9300 .
C10 C11 1.4932(16) .

loop_
_geom_hbond_atom_site_label_D
_geom_hbond_atom_site_label_H
_geom_hbond_atom_site_label_A
_geom_hbond_distance_DH
_geom_hbond_distance_HA
_geom_hbond_distance_DA
_geom_hbond_angle_DHA
_geom_hbond_site_symmetry_A
O1W H1WA O3 0.91 1.90 2.7981(15) 168.7 4_575
O1W H1WB O1 0.83 2.36 3.1126(15) 151.1 3_576
O2 H2 O4 0.82 1.73 2.5416(13) 172.9 2_656
O2W H2WA O3 0.85 1.95 2.7800(16) 165.0 2_556
O2W H2WB O2 0.83 2.39 3.1899(17) 162.7 3_677
